data_4348145
loop_
_publ_author_name
'Ng, Chi-On'
'Cheng, Shun-Cheung'
'Chu, Wing-Kin'
'Tang, Kin-Man'
'Yiu, Shek-Man'
'Ko, Chi-Chiu'

_publ_section_title
;
 Luminescent Rhenium(I) Pyridyldiaminocarbene Complexes: Photophysics,
 Anion-Binding, and CO2-Capturing Properties.
;
_journal_issue 16
_journal_name_full 'Inorganic chemistry'
_journal_page_first 7969
_journal_page_last 7979
_journal_paper_doi 10.1021/acs.inorgchem.6b01017
_journal_volume 55
_journal_year 2016
_chemical_formula_moiety '0.75(C H2 Cl2), 0.25(C6 H14), C50 H51 N7 Re, F6 P'
_chemical_formula_sum 'C52.25 H56 Cl1.5 F6 N7 P Re'
_chemical_formula_weight 1166.39
_space_group_crystal_system triclinic
_space_group_IT_number 2
_space_group_name_Hall '-P 1'
_space_group_name_H-M_alt 'P -1'
_atom_sites_solution_hydrogens geom
_atom_sites_solution_primary direct
_atom_sites_solution_secondary difmap
_audit_creation_date
;
'Thu Feb 26 15:09:38 2015'
;
_audit_creation_method
;
CrysAlisPro, Oxford Diffraction Ltd.,
Version 1.171.35.21 (release 20-01-2012 CrysAlis171 .NET)
(compiled Jan 23 2012,18:06:46)
;
_cell_angle_alpha 68.848(2)
_cell_angle_beta 82.7157(17)
_cell_angle_gamma 74.5455(18)
_cell_formula_units_Z 4
_cell_length_a 12.3686(2)
_cell_length_b 19.9396(5)
_cell_length_c 24.0236(6)
_cell_measurement_reflns_used 19807
_cell_measurement_temperature 193(2)
_cell_measurement_theta_max 71.5909
_cell_measurement_theta_min 3.8656
_cell_volume 5322.8(2)
_computing_cell_refinement
;
CrysAlisPro, Agilent Technologies,
Version 1.171.35.21 (release 20-01-2012 CrysAlis171 .NET)
(compiled Jan 23 2012,18:06:46)
;
_computing_data_collection
;
CrysAlisPro, Agilent Technologies,
Version 1.171.35.21 (release 20-01-2012 CrysAlis171 .NET)
(compiled Jan 23 2012,18:06:46)
;
_computing_data_reduction
;
CrysAlisPro, Agilent Technologies,
Version 1.171.35.21 (release 20-01-2012 CrysAlis171 .NET)
(compiled Jan 23 2012,18:06:46)
;
_computing_molecular_graphics 'Olex2 (Dolomanov et al., 2009)'
_computing_publication_material 'Olex2 (Dolomanov et al., 2009)'
_computing_structure_refinement 'XH (Sheldrick, 2008)'
_computing_structure_solution 'SHELXS-97 (Sheldrick, 1990)'
_diffrn_ambient_temperature 193(2)
_diffrn_detector_area_resol_mean 16.1270
_diffrn_measured_fraction_theta_full 0.967
_diffrn_measured_fraction_theta_max 0.967
_diffrn_measurement_details
;
#__ type_ start__ end____ width___ exp.time_
  1 omega  -19.00   44.00   1.0000    4.0000
omega____ theta____ kappa____ phi______ frames
    -        0.0000   57.0000   90.0000 63

#__ type_ start__ end____ width___ exp.time_
  2 omega   39.00   72.00   1.0000    4.0000
omega____ theta____ kappa____ phi______ frames
    -        0.0000 -178.0000 -120.0000 33

#__ type_ start__ end____ width___ exp.time_
  3 omega  -69.00   20.00   1.0000    4.0000
omega____ theta____ kappa____ phi______ frames
    -        0.0000  -57.0000  -60.0000 89

#__ type_ start__ end____ width___ exp.time_
  4 omega -126.00   18.00   1.0000   16.0000
omega____ theta____ kappa____ phi______ frames
    -      -55.0000    0.0000  -30.0000 144

#__ type_ start__ end____ width___ exp.time_
  5 omega -101.00  -42.00   1.0000   16.0000
omega____ theta____ kappa____ phi______ frames
    -      -55.0000  125.0000  120.0000 59

#__ type_ start__ end____ width___ exp.time_
  6 omega   98.00  126.00   1.0000   16.0000
omega____ theta____ kappa____ phi______ frames
    -       55.0000  125.0000 -120.0000 28

#__ type_ start__ end____ width___ exp.time_
  7 omega   76.00  104.00   1.0000   16.0000
omega____ theta____ kappa____ phi______ frames
    -       55.0000  125.0000  -90.0000 28

#__ type_ start__ end____ width___ exp.time_
  8 omega   99.00  126.00   1.0000   16.0000
omega____ theta____ kappa____ phi______ frames
    -       55.0000  125.0000  -60.0000 27

#__ type_ start__ end____ width___ exp.time_
  9 omega   -4.00   85.00   1.0000   16.0000
omega____ theta____ kappa____ phi______ frames
    -       55.0000  -77.0000 -120.0000 89

#__ type_ start__ end____ width___ exp.time_
 10 omega  -51.00    6.00   1.0000   32.0000
omega____ theta____ kappa____ phi______ frames
    -      -64.0000   37.0000    0.0000 57

#__ type_ start__ end____ width___ exp.time_
 11 omega  -86.00   -9.00   1.0000   32.0000
omega____ theta____ kappa____ phi______ frames
    -      -64.0000   63.0000   90.0000 77

#__ type_ start__ end____ width___ exp.time_
 12 omega   44.00   71.00   1.0000   32.0000
omega____ theta____ kappa____ phi______ frames
    -      110.0000  -37.0000  -30.0000 27

#__ type_ start__ end____ width___ exp.time_
 13 omega   83.00  146.00   1.0000   32.0000
omega____ theta____ kappa____ phi______ frames
    -      110.0000  -88.0000   84.0000 63

#__ type_ start__ end____ width___ exp.time_
 14 omega   45.00   71.00   1.0000   32.0000
omega____ theta____ kappa____ phi______ frames
    -      110.0000  -37.0000   90.0000 26

#__ type_ start__ end____ width___ exp.time_
 15 omega   38.00   66.00   1.0000   32.0000
omega____ theta____ kappa____ phi______ frames
    -      110.0000  -37.0000    0.0000 28

#__ type_ start__ end____ width___ exp.time_
 16 omega   41.00   69.00   1.0000   32.0000
omega____ theta____ kappa____ phi______ frames
    -      110.0000  -37.0000 -120.0000 28

#__ type_ start__ end____ width___ exp.time_
 17 omega   84.00  140.00   1.0000   32.0000
omega____ theta____ kappa____ phi______ frames
    -      110.0000  -88.0000    5.0000 56

#__ type_ start__ end____ width___ exp.time_
 18 omega   71.00   98.00   1.0000   32.0000
omega____ theta____ kappa____ phi______ frames
    -      110.0000  -88.0000 -166.0000 27

#__ type_ start__ end____ width___ exp.time_
 19 omega   38.00   71.00   1.0000   32.0000
omega____ theta____ kappa____ phi______ frames
    -      110.0000  -37.0000 -180.0000 33

#__ type_ start__ end____ width___ exp.time_
 20 omega   51.00   83.00   1.0000   32.0000
omega____ theta____ kappa____ phi______ frames
    -      110.0000  -50.0000 -150.0000 32

#__ type_ start__ end____ width___ exp.time_
 21 omega   44.00   71.00   1.0000   32.0000
omega____ theta____ kappa____ phi______ frames
    -      110.0000  -37.0000  150.0000 27

#__ type_ start__ end____ width___ exp.time_
 22 omega   80.00  162.00   1.0000   32.0000
omega____ theta____ kappa____ phi______ frames
    -      110.0000   25.0000   30.0000 82

#__ type_ start__ end____ width___ exp.time_
 23 omega   42.00   75.00   1.0000   32.0000
omega____ theta____ kappa____ phi______ frames
    -      110.0000  -88.0000    5.0000 33

#__ type_ start__ end____ width___ exp.time_
 24 omega   85.00  110.00   1.0000   32.0000
omega____ theta____ kappa____ phi______ frames
    -      110.0000  -88.0000  150.0000 25

#__ type_ start__ end____ width___ exp.time_
 25 omega   44.00   71.00   1.0000   32.0000
omega____ theta____ kappa____ phi______ frames
    -      110.0000  -25.0000    0.0000 27

#__ type_ start__ end____ width___ exp.time_
 26 omega   37.00   64.00   1.0000   32.0000
omega____ theta____ kappa____ phi______ frames
    -      110.0000  -25.0000   30.0000 27

#__ type_ start__ end____ width___ exp.time_
 27 omega   48.00   80.00   1.0000   32.0000
omega____ theta____ kappa____ phi______ frames
    -      110.0000  -50.0000   90.0000 32

#__ type_ start__ end____ width___ exp.time_
 28 omega   40.00   71.00   1.0000   32.0000
omega____ theta____ kappa____ phi______ frames
    -      110.0000  -37.0000   60.0000 31

#__ type_ start__ end____ width___ exp.time_
 29 omega   41.00   80.00   1.0000   32.0000
omega____ theta____ kappa____ phi______ frames
    -      110.0000  -50.0000  -30.0000 39

#__ type_ start__ end____ width___ exp.time_
 30 omega   76.00  175.00   1.0000   32.0000
omega____ theta____ kappa____ phi______ frames
    -      110.0000   25.0000  -60.0000 99

#__ type_ start__ end____ width___ exp.time_
 31 omega   85.00  119.00   1.0000   32.0000
omega____ theta____ kappa____ phi______ frames
    -      110.0000   37.0000 -150.0000 34

#__ type_ start__ end____ width___ exp.time_
 32 omega   38.00   69.00   1.0000   32.0000
omega____ theta____ kappa____ phi______ frames
    -      110.0000  -37.0000  -90.0000 31

#__ type_ start__ end____ width___ exp.time_
 33 omega   47.00   83.00   1.0000   32.0000
omega____ theta____ kappa____ phi______ frames
    -      110.0000  -50.0000   30.0000 36

#__ type_ start__ end____ width___ exp.time_
 34 omega  105.00  169.00   1.0000   32.0000
omega____ theta____ kappa____ phi______ frames
    -      110.0000  111.0000  -60.0000 64

#__ type_ start__ end____ width___ exp.time_
 35 omega  146.00  173.00   1.0000   32.0000
omega____ theta____ kappa____ phi______ frames
    -      110.0000   37.0000 -150.0000 27

#__ type_ start__ end____ width___ exp.time_
 36 omega   55.00  142.00   1.0000   32.0000
omega____ theta____ kappa____ phi______ frames
    -      110.0000  -88.0000  -61.0000 87

#__ type_ start__ end____ width___ exp.time_
 37 omega  122.00  146.00   1.0000   32.0000
omega____ theta____ kappa____ phi______ frames
    -      110.0000  -88.0000 -133.0000 24

#__ type_ start__ end____ width___ exp.time_
 38 omega   52.00  110.00   1.0000   32.0000
omega____ theta____ kappa____ phi______ frames
    -      110.0000  -88.0000 -133.0000 58
;
_diffrn_measurement_device_type 'Xcalibur, Sapphire3, Gemini ultra'
_diffrn_measurement_method '\w scans'
_diffrn_orient_matrix_UB_11 0.0212979000
_diffrn_orient_matrix_UB_12 -0.0294648000
_diffrn_orient_matrix_UB_13 0.0673691000
_diffrn_orient_matrix_UB_21 -0.0245661000
_diffrn_orient_matrix_UB_22 -0.0740018000
_diffrn_orient_matrix_UB_23 0.0055863000
_diffrn_orient_matrix_UB_31 0.1251476000
_diffrn_orient_matrix_UB_32 -0.0305410000
_diffrn_orient_matrix_UB_33 -0.0127911000
_diffrn_radiation_monochromator mirror
_diffrn_radiation_type CuK\a
_diffrn_radiation_wavelength 1.54178
_diffrn_reflns_av_R_equivalents 0.0525
_diffrn_reflns_av_unetI/netI 0.0788
_diffrn_reflns_limit_h_max 15
_diffrn_reflns_limit_h_min -12
_diffrn_reflns_limit_k_max 22
_diffrn_reflns_limit_k_min -24
_diffrn_reflns_limit_l_max 29
_diffrn_reflns_limit_l_min -29
_diffrn_reflns_number 39163
_diffrn_reflns_theta_full 71.73
_diffrn_reflns_theta_max 71.73
_diffrn_reflns_theta_min 3.87
_diffrn_source 'Enhance Ultra (Cu) X-ray Source'
_exptl_absorpt_coefficient_mu 5.965
_exptl_absorpt_correction_T_max 1.00000
_exptl_absorpt_correction_T_min 0.29149
_exptl_absorpt_correction_type multi-scan
_exptl_absorpt_process_details
;
CrysAlisPro, Agilent Technologies,
Version 1.171.35.21 (release 20-01-2012 CrysAlis171 .NET)
(compiled Jan 23 2012,18:06:46)
Empirical absorption correction using spherical harmonics,
 implemented in SCALE3 ABSPACK scaling algorithm.
;
_exptl_crystal_colour yellow
_exptl_crystal_density_diffrn 1.456
_exptl_crystal_density_method 'not measured'
_exptl_crystal_description plate
_exptl_crystal_F_000 2352
_exptl_crystal_size_max 0.65
_exptl_crystal_size_mid 0.45
_exptl_crystal_size_min 0.02
_refine_diff_density_max 2.997
_refine_diff_density_min -3.486
_refine_diff_density_rms 0.193
_refine_ls_extinction_method none
_refine_ls_goodness_of_fit_ref 1.036
_refine_ls_hydrogen_treatment mixed
_refine_ls_matrix_type full
_refine_ls_number_parameters 1239
_refine_ls_number_reflns 20149
_refine_ls_number_restraints 25
_refine_ls_restrained_S_all 1.041
_refine_ls_R_factor_all 0.0840
_refine_ls_R_factor_gt 0.0738
_refine_ls_shift/su_max 0.001
_refine_ls_shift/su_mean 0.000
_refine_ls_structure_factor_coef Fsqd
_refine_ls_weighting_details 'calc w=1/[\s^2^(Fo^2^)+(0.1409P)^2^+23.8623P] where P=(Fo^2^+2Fc^2^)/3'
_refine_ls_weighting_scheme calc
_refine_ls_wR_factor_gt 0.2042
_refine_ls_wR_factor_ref 0.2183
_reflns_number_gt 16993
_reflns_number_total 20149
_reflns_threshold_expression >2sigma(I)
_cod_data_source_file ic6b01017_si_002.cif
_cod_data_source_block 022415a_on
_cod_original_cell_volume 5322.7(2)
_cod_original_formula_sum 'C52.25 H56 Cl1.50 F6 N7 P Re'
_cod_database_code 4348145
_cell_oxdiff_angle_alpha 68.848(2)
_cell_oxdiff_angle_beta 82.7157(17)
_cell_oxdiff_angle_gamma 74.5455(18)
_cell_oxdiff_length_a 12.3686(2)
_cell_oxdiff_length_b 19.9396(5)
_cell_oxdiff_length_c 24.0236(6)
_cell_oxdiff_measurement_reflns_used 19807
_cell_oxdiff_volume 5322.7(2)
_reflns_odcompleteness_completeness 96.67
_reflns_odcompleteness_iscentric 1
_reflns_odcompleteness_theta 71.59

loop_
_space_group_symop_id
_space_group_symop_operation_xyz
1 'x, y, z'
2 '-x, -y, -z'

loop_
_atom_site_label
_atom_site_type_symbol
_atom_site_fract_x
_atom_site_fract_y
_atom_site_fract_z
_atom_site_U_iso_or_equiv
_atom_site_adp_type
_atom_site_occupancy
_atom_site_symmetry_multiplicity
_atom_site_calc_flag
_atom_site_disorder_assembly
_atom_site_disorder_group
_atom_site_refinement_flags_posn
_atom_site_refinement_flags_adp
C1S C 0.904(3) 0.2502(10) 0.2285(16) 0.144(15) Uiso 0.50 1 d A 1 D .
H1SA H 0.8235 0.2508 0.2335 0.173 Uiso 0.50 1 calc A 1 R .
H1SB H 0.9294 0.2514 0.1874 0.173 Uiso 0.50 1 calc A 1 R .
Cl1 Cl 0.9268(5) 0.3301(3) 0.2400(2) 0.1298(15) Uiso 0.50 1 d A 1 D .
Cl2 Cl 0.9804(5) 0.1701(3) 0.2802(2) 0.1309(16) Uiso 0.50 1 d A 1 D .
C1SA C 0.999(2) 0.2481(8) 0.2917(11) 0.088(7) Uiso 0.50 1 d B 2 D .
H1SC H 0.9713 0.2467 0.3325 0.105 Uiso 0.50 1 calc B 2 R .
H1SD H 1.0797 0.2470 0.2883 0.105 Uiso 0.50 1 calc B 2 R .
Cl1A Cl 0.9268(5) 0.3301(3) 0.2400(2) 0.1298(15) Uiso 0.50 1 d B 2 . .
Cl2A Cl 0.9804(5) 0.1701(3) 0.2802(2) 0.1309(16) Uiso 0.50 1 d B 2 . .
C2S C 0.430(2) 0.9578(11) 0.9316(12) 0.23(3) Uiso 0.25 1 d C -1 D .
H2SA H 0.4433 0.9650 0.9687 0.278 Uiso 0.25 1 calc C -1 R .
H2SB H 0.3649 0.9354 0.9388 0.278 Uiso 0.25 1 calc C -1 R .
Cl3 Cl 0.5488(5) 0.9013(4) 0.9103(3) 0.0805(15) Uiso 0.25 1 d C -1 D .
Cl4 Cl 0.4052(12) 1.0429(8) 0.8723(6) 0.088(3) Uiso 0.25 1 d C -1 D .
C2SA C 0.430(2) 0.9578(11) 0.9316(12) 0.23(3) Uiso 0.25 1 d D -2 . .
H2SC H 0.3887 0.9261 0.9638 0.278 Uiso 0.25 1 calc D -2 R .
H2SD H 0.3805 0.9840 0.8971 0.278 Uiso 0.25 1 calc D -2 R .
Cl3A Cl 0.5488(5) 0.9013(4) 0.9103(3) 0.0805(15) Uiso 0.25 1 d D -2 . .
Cl4A Cl 0.4585(15) 1.0258(10) 0.9575(8) 0.113(5) Uiso 0.25 1 d D -2 D .
C3S C 0.0716(15) 0.3922(9) 0.6319(8) 0.111(5) Uiso 1 1 d . . . .
H3SA H 0.1503 0.3677 0.6269 0.167 Uiso 1 1 calc . . GR .
H3SB H 0.0235 0.3601 0.6324 0.167 Uiso 1 1 calc . . GR .
H3SC H 0.0609 0.4021 0.6696 0.167 Uiso 1 1 calc . . GR .
C4S C 0.0419(17) 0.4624(11) 0.5820(9) 0.127(6) Uiso 1 1 d . . . .
H4SA H -0.0252 0.4937 0.5953 0.152 Uiso 1 1 calc . . R .
H4SB H 0.1039 0.4874 0.5759 0.152 Uiso 1 1 calc . . R .
C5S C 0.0191(15) 0.4634(9) 0.5251(7) 0.108(5) Uiso 1 1 d . . . .
H5SA H -0.0392 0.4353 0.5315 0.129 Uiso 1 1 calc . . R .
H5SB H 0.0880 0.4351 0.5104 0.129 Uiso 1 1 calc . . R .
Re1 Re 0.08921(2) 0.221066(16) 0.053095(12) 0.03017(11) Uani 1 1 d . . . .
Re2 Re 0.80779(2) 0.285797(16) 0.464300(12) 0.02967(11) Uani 1 1 d . . . .
N1 N -0.0034(5) 0.3762(3) 0.0740(3) 0.0362(13) Uani 1 1 d . . . .
N2 N 0.2208(6) 0.1647(4) 0.1733(3) 0.0431(15) Uani 1 1 d . . . .
N3 N -0.1289(6) 0.1739(4) 0.1207(3) 0.0429(15) Uani 1 1 d . . . .
N4 N 0.1613(6) 0.0611(4) 0.0402(3) 0.0446(15) Uani 1 1 d . . . .
N5 N -0.0321(5) 0.2839(3) -0.0711(3) 0.0362(13) Uani 1 1 d . . . .
N6 N 0.2453(5) 0.2580(4) 0.0106(3) 0.0405(14) Uani 1 1 d . . . .
N7 N 0.2718(8) 0.2066(6) -0.0622(4) 0.071(2) Uani 1 1 d . . . .
H7A H 0.2116 0.1894 -0.0486 0.085 Uiso 1 1 calc . . R .
H7B H 0.3103 0.1979 -0.0933 0.085 Uiso 1 1 calc . . R .
N8 N 0.9650(6) 0.2265(4) 0.5762(3) 0.0392(14) Uani 1 1 d . . . .
N9 N 0.7090(6) 0.4304(4) 0.4996(3) 0.0426(15) Uani 1 1 d . . . .
N10 N 0.9948(7) 0.3566(5) 0.3802(3) 0.0563(19) Uani 1 1 d . . . .
N11 N 0.6549(6) 0.3489(4) 0.3505(3) 0.0405(14) Uani 1 1 d . . . .
N12 N 0.9132(5) 0.1363(3) 0.4366(3) 0.0343(13) Uani 1 1 d . . . .
N13 N 0.6789(5) 0.2342(4) 0.5293(3) 0.0462(17) Uani 1 1 d . . . .
N14 N 0.6182(7) 0.1868(5) 0.4731(3) 0.0576(19) Uani 1 1 d . . . .
H14A H 0.6601 0.2091 0.4435 0.069 Uiso 1 1 calc . . R .
H14B H 0.5773 0.1598 0.4676 0.069 Uiso 1 1 calc . . R .
C1 C 0.0300(6) 0.3208(4) 0.0644(3) 0.0348(15) Uani 1 1 d . . . .
C2 C 0.1715(7) 0.1839(4) 0.1295(3) 0.0376(16) Uani 1 1 d . . . .
C3 C -0.0483(6) 0.1900(4) 0.0960(3) 0.0377(16) Uani 1 1 d . . . .
C4 C 0.1407(6) 0.1205(4) 0.0444(3) 0.0347(15) Uani 1 1 d . . . .
C5 C 0.0119(6) 0.2612(4) -0.0250(3) 0.0309(14) Uani 1 1 d . . . .
C6 C 0.2816(7) 0.3012(6) 0.0369(5) 0.057(2) Uani 1 1 d . . . .
H6 H 0.2379 0.3129 0.0691 0.068 Uiso 1 1 calc . . R .
C7 C 0.3716(11) 0.3253(7) 0.0188(6) 0.081(3) Uani 1 1 d . . . .
H7 H 0.3954 0.3528 0.0380 0.097 Uiso 1 1 calc . . R .
C8 C 0.4321(9) 0.3096(8) -0.0295(6) 0.080(4) Uani 1 1 d . . . .
H8 H 0.4972 0.3284 -0.0435 0.096 Uiso 1 1 calc . . R .
C9 C 0.4055(11) 0.2703(9) -0.0573(6) 0.088(4) Uani 1 1 d . . . .
H9 H 0.4505 0.2590 -0.0894 0.106 Uiso 1 1 calc . . R .
C10 C 0.3045(8) 0.2457(5) -0.0360(5) 0.060(2) Uani 1 1 d . . . .
C11 C -0.0607(6) 0.4387(4) 0.0876(3) 0.0340(14) Uani 1 1 d . . . .
C12 C -0.1749(7) 0.4472(4) 0.1033(4) 0.0453(18) Uani 1 1 d . . . .
C13 C -0.2300(9) 0.5095(5) 0.1161(5) 0.060(2) Uani 1 1 d . . . .
H13 H -0.3079 0.5168 0.1263 0.071 Uiso 1 1 calc . . R .
C14 C -0.1748(11) 0.5624(6) 0.1144(5) 0.072(3) Uani 1 1 d . . . .
H14 H -0.2148 0.6047 0.1241 0.087 Uiso 1 1 calc . . R .
C15 C -0.0642(11) 0.5537(5) 0.0990(5) 0.068(3) Uani 1 1 d . . . .
H15 H -0.0281 0.5909 0.0974 0.081 Uiso 1 1 calc . . R .
C16 C -0.0005(8) 0.4911(5) 0.0851(4) 0.0470(19) Uani 1 1 d . . . .
C17 C -0.2335(8) 0.3888(6) 0.1057(5) 0.059(2) Uani 1 1 d . . . .
H17A H -0.2308 0.3853 0.0659 0.089 Uiso 1 1 calc . . GR .
H17B H -0.3119 0.4022 0.1192 0.089 Uiso 1 1 calc . . GR .
H17C H -0.1958 0.3409 0.1338 0.089 Uiso 1 1 calc . . GR .
C18 C 0.1225(9) 0.4785(6) 0.0698(5) 0.066(3) Uani 1 1 d . . . .
H18A H 0.1639 0.4403 0.1038 0.099 Uiso 1 1 calc . . GR .
H18B H 0.1460 0.5247 0.0604 0.099 Uiso 1 1 calc . . GR .
H18C H 0.1382 0.4622 0.0350 0.099 Uiso 1 1 calc . . GR .
C19 C 0.2790(7) 0.1498(6) 0.2249(3) 0.048(2) Uani 1 1 d . . . .
C20 C 0.2943(8) 0.2114(6) 0.2363(4) 0.057(2) Uani 1 1 d . . . .
C21 C 0.3523(10) 0.1958(8) 0.2874(4) 0.078(4) Uani 1 1 d . . . .
H21 H 0.3642 0.2354 0.2972 0.093 Uiso 1 1 calc . . R .
C22 C 0.3930(10) 0.1233(9) 0.3241(4) 0.082(4) Uani 1 1 d . . . .
H22 H 0.4329 0.1137 0.3585 0.098 Uiso 1 1 calc . . R .
C23 C 0.3764(9) 0.0656(7) 0.3112(4) 0.073(3) Uani 1 1 d . . . .
H23 H 0.4046 0.0164 0.3371 0.087 Uiso 1 1 calc . . R .
C24 C 0.3184(8) 0.0770(6) 0.2605(4) 0.055(2) Uani 1 1 d . . . .
C25 C 0.2512(12) 0.2897(7) 0.1962(6) 0.082(4) Uani 1 1 d . . . .
H25A H 0.2925 0.2980 0.1576 0.123 Uiso 1 1 calc . . GR .
H25B H 0.2619 0.3239 0.2147 0.123 Uiso 1 1 calc . . GR .
H25C H 0.1711 0.2983 0.1900 0.123 Uiso 1 1 calc . . GR .
C26 C 0.2989(11) 0.0137(6) 0.2467(5) 0.080(3) Uani 1 1 d . . . .
H26A H 0.2181 0.0198 0.2444 0.120 Uiso 1 1 calc . . GR .
H26B H 0.3295 -0.0329 0.2783 0.120 Uiso 1 1 calc . . GR .
H26C H 0.3363 0.0129 0.2084 0.120 Uiso 1 1 calc . . GR .
C27 C -0.1955(7) 0.1349(5) 0.1642(4) 0.0424(17) Uani 1 1 d . . . .
C28 C -0.1421(9) 0.0680(6) 0.2096(4) 0.058(2) Uani 1 1 d . . . .
C29 C -0.2104(10) 0.0324(6) 0.2533(5) 0.070(3) Uani 1 1 d . . . .
H29 H -0.1774 -0.0109 0.2847 0.083 Uiso 1 1 calc . . R .
C30 C -0.3244(10) 0.0572(6) 0.2529(5) 0.072(3) Uani 1 1 d . . . .
H30 H -0.3697 0.0316 0.2839 0.087 Uiso 1 1 calc . . R .
C31 C -0.3736(8) 0.1199(5) 0.2071(4) 0.055(2) Uani 1 1 d . . . .
H31 H -0.4531 0.1358 0.2066 0.066 Uiso 1 1 calc . . R .
C32 C -0.3111(7) 0.1596(5) 0.1625(4) 0.0440(17) Uani 1 1 d . . . .
C33 C -0.0170(10) 0.0411(7) 0.2079(6) 0.083(4) Uani 1 1 d . . . .
H33A H 0.0084 0.0359 0.1691 0.124 Uiso 1 1 calc . . GR .
H33B H 0.0052 -0.0070 0.2396 0.124 Uiso 1 1 calc . . GR .
H33C H 0.0173 0.0768 0.2141 0.124 Uiso 1 1 calc . . GR .
C34 C -0.3655(8) 0.2282(6) 0.1122(5) 0.058(2) Uani 1 1 d . . . .
H34A H -0.3344 0.2697 0.1094 0.087 Uiso 1 1 calc . . GR .
H34B H -0.4468 0.2406 0.1202 0.087 Uiso 1 1 calc . . GR .
H34C H -0.3505 0.2185 0.0744 0.087 Uiso 1 1 calc . . GR .
C35 C 0.1759(8) -0.0046(4) 0.0304(4) 0.051(2) Uani 1 1 d . . . .
C36 C 0.2228(9) -0.0704(5) 0.0747(5) 0.061(2) Uani 1 1 d . . . .
C37 C 0.2326(14) -0.1357(6) 0.0619(7) 0.099(5) Uani 1 1 d . . . .
H37 H 0.2635 -0.1823 0.0907 0.119 Uiso 1 1 calc . . R .
C38 C 0.1990(17) -0.1334(7) 0.0095(8) 0.119(7) Uani 1 1 d . . . .
H38 H 0.2056 -0.1782 0.0023 0.143 Uiso 1 1 calc . . R .
C39 C 0.1561(17) -0.0677(8) -0.0324(7) 0.115(6) Uani 1 1 d . . . .
H39 H 0.1356 -0.0674 -0.0693 0.138 Uiso 1 1 calc . . R .
C40 C 0.1412(12) -0.0015(6) -0.0238(5) 0.074(3) Uani 1 1 d . . . .
C41 C 0.2580(11) -0.0695(7) 0.1322(5) 0.084(4) Uani 1 1 d . . . .
H41A H 0.3094 -0.0368 0.1232 0.125 Uiso 1 1 calc . . GR .
H41B H 0.2960 -0.1197 0.1564 0.125 Uiso 1 1 calc . . GR .
H41C H 0.1916 -0.0513 0.1544 0.125 Uiso 1 1 calc . . GR .
C42 C 0.0976(14) 0.0703(7) -0.0723(5) 0.089(4) Uani 1 1 d . . . .
H42A H 0.0330 0.0999 -0.0566 0.133 Uiso 1 1 calc . . GR .
H42B H 0.0743 0.0605 -0.1055 0.133 Uiso 1 1 calc . . GR .
H42C H 0.1567 0.0975 -0.0863 0.133 Uiso 1 1 calc . . GR .
C43 C -0.1040(7) 0.3043(4) -0.1181(3) 0.0373(16) Uani 1 1 d . . . .
C44 C -0.2184(7) 0.3284(4) -0.1071(4) 0.0454(18) Uani 1 1 d . . . .
C45 C -0.2899(8) 0.3417(5) -0.1524(5) 0.057(2) Uani 1 1 d . . . .
H45 H -0.3687 0.3572 -0.1463 0.069 Uiso 1 1 calc . . R .
C46 C -0.2477(10) 0.3327(6) -0.2060(5) 0.065(3) Uani 1 1 d . . . .
H46 H -0.2975 0.3407 -0.2360 0.078 Uiso 1 1 calc . . R .
C47 C -0.1338(10) 0.3123(6) -0.2160(4) 0.064(3) Uani 1 1 d . . . .
H47 H -0.1062 0.3080 -0.2536 0.077 Uiso 1 1 calc . . R .
C48 C -0.0581(8) 0.2978(5) -0.1728(4) 0.0474(19) Uani 1 1 d . . . .
C49 C -0.2625(9) 0.3410(6) -0.0495(5) 0.063(3) Uani 1 1 d . . . .
H49A H -0.2635 0.2934 -0.0180 0.095 Uiso 1 1 calc . . GR .
H49B H -0.3388 0.3727 -0.0548 0.095 Uiso 1 1 calc . . GR .
H49C H -0.2138 0.3653 -0.0383 0.095 Uiso 1 1 calc . . GR .
C50 C 0.0665(9) 0.2771(6) -0.1829(4) 0.062(3) Uani 1 1 d . . . .
H50A H 0.1017 0.3066 -0.1690 0.092 Uiso 1 1 calc . . GR .
H50B H 0.0841 0.2868 -0.2257 0.092 Uiso 1 1 calc . . GR .
H50C H 0.0954 0.2244 -0.1608 0.092 Uiso 1 1 calc . . GR .
C51 C 0.9077(6) 0.2468(4) 0.5350(3) 0.0320(14) Uani 1 1 d . . . .
C52 C 0.7436(6) 0.3792(4) 0.4846(3) 0.0342(15) Uani 1 1 d . . . .
C53 C 0.9246(7) 0.3309(4) 0.4105(3) 0.0420(17) Uani 1 1 d . . . .
C54 C 0.7090(6) 0.3264(4) 0.3928(3) 0.0332(15) Uani 1 1 d . . . .
C55 C 0.8743(5) 0.1902(4) 0.4474(3) 0.0284(13) Uani 1 1 d . . . .
C56 C 0.6726(7) 0.2462(5) 0.5869(4) 0.048(2) Uani 1 1 d . . . .
H56 H 0.7154 0.2768 0.5916 0.058 Uiso 1 1 calc . . R .
C57 C 0.6072(9) 0.2147(7) 0.6327(5) 0.072(3) Uani 1 1 d . . . .
H57 H 0.6041 0.2221 0.6699 0.087 Uiso 1 1 calc . . R .
C58 C 0.5430(8) 0.1701(7) 0.6243(6) 0.069(3) Uani 1 1 d . . . .
H58 H 0.4984 0.1467 0.6570 0.083 Uiso 1 1 calc . . R .
C59 C 0.5421(9) 0.1591(6) 0.5716(5) 0.072(3) Uani 1 1 d . . . .
H59 H 0.4963 0.1309 0.5657 0.087 Uiso 1 1 calc . . R .
C60 C 0.6165(8) 0.1937(5) 0.5254(4) 0.056(2) Uani 1 1 d . . . .
C61 C 1.0399(7) 0.2063(5) 0.6220(4) 0.0440(18) Uani 1 1 d . . . .
C62 C 1.1497(8) 0.2111(7) 0.6068(5) 0.063(3) Uani 1 1 d . . . .
C63 C 1.2225(9) 0.1901(8) 0.6535(6) 0.080(4) Uani 1 1 d . . . .
H63 H 1.2993 0.1909 0.6446 0.096 Uiso 1 1 calc . . R .
C64 C 1.1838(10) 0.1680(8) 0.7124(6) 0.080(4) Uani 1 1 d . . . .
H64 H 1.2339 0.1554 0.7434 0.097 Uiso 1 1 calc . . R .
C65 C 1.0749(10) 0.1640(6) 0.7265(5) 0.068(3) Uani 1 1 d . . . .
H65 H 1.0499 0.1487 0.7672 0.082 Uiso 1 1 calc . . R .
C66 C 0.9996(8) 0.1821(5) 0.6817(4) 0.050(2) Uani 1 1 d . . . .
C67 C 1.1898(10) 0.2372(9) 0.5418(6) 0.090(4) Uani 1 1 d . . . .
H67A H 1.1872 0.2010 0.5236 0.134 Uiso 1 1 calc . . GR .
H67B H 1.2671 0.2423 0.5396 0.134 Uiso 1 1 calc . . GR .
H67C H 1.1411 0.2853 0.5204 0.134 Uiso 1 1 calc . . GR .
C68 C 0.8793(9) 0.1785(7) 0.6964(4) 0.065(3) Uani 1 1 d . . . .
H68A H 0.8303 0.2256 0.6735 0.098 Uiso 1 1 calc . . GR .
H68B H 0.8637 0.1693 0.7392 0.098 Uiso 1 1 calc . . GR .
H68C H 0.8654 0.1383 0.6862 0.098 Uiso 1 1 calc . . GR .
C69 C 0.6687(7) 0.4948(4) 0.5142(4) 0.0424(17) Uani 1 1 d . . . .
C70 C 0.6819(8) 0.4916(5) 0.5723(4) 0.053(2) Uani 1 1 d . . . .
C71 C 0.6419(10) 0.5571(7) 0.5843(6) 0.072(3) Uani 1 1 d . . . .
H71 H 0.6495 0.5574 0.6230 0.086 Uiso 1 1 calc . . R .
C72 C 0.5906(10) 0.6228(6) 0.5402(6) 0.073(3) Uani 1 1 d . . . .
H72 H 0.5644 0.6673 0.5490 0.087 Uiso 1 1 calc . . R .
C73 C 0.5785(9) 0.6226(5) 0.4858(6) 0.067(3) Uani 1 1 d . . . .
H73 H 0.5413 0.6672 0.4569 0.080 Uiso 1 1 calc . . R .
C74 C 0.6184(7) 0.5597(5) 0.4698(4) 0.0495(19) Uani 1 1 d . . . .
C75 C 0.7379(11) 0.4184(6) 0.6190(5) 0.074(3) Uani 1 1 d . . . .
H75A H 0.6887 0.3841 0.6297 0.111 Uiso 1 1 calc . . GR .
H75B H 0.7511 0.4276 0.6547 0.111 Uiso 1 1 calc . . GR .
H75C H 0.8096 0.3968 0.6025 0.111 Uiso 1 1 calc . . GR .
C76 C 0.6045(10) 0.5612(6) 0.4085(5) 0.072(3) Uani 1 1 d . . . .
H76A H 0.6785 0.5513 0.3889 0.109 Uiso 1 1 calc . . GR .
H76B H 0.5603 0.6101 0.3853 0.109 Uiso 1 1 calc . . GR .
H76C H 0.5656 0.5232 0.4112 0.109 Uiso 1 1 calc . . GR .
C77 C 1.0530(9) 0.4000(5) 0.3335(4) 0.054(2) Uani 1 1 d . . . .
C78 C 1.1724(8) 0.3766(5) 0.3346(4) 0.051(2) Uani 1 1 d . . . .
C79 C 1.2293(10) 0.4196(7) 0.2883(5) 0.068(3) Uani 1 1 d . . . .
H79 H 1.3090 0.4063 0.2871 0.081 Uiso 1 1 calc . . R .
C80 C 1.1752(12) 0.4806(8) 0.2441(5) 0.080(4) Uani 1 1 d . . . .
H80 H 1.2176 0.5082 0.2126 0.096 Uiso 1 1 calc . . R .
C81 C 1.0594(12) 0.5024(7) 0.2450(5) 0.078(3) Uani 1 1 d . . . .
H81 H 1.0226 0.5450 0.2142 0.093 Uiso 1 1 calc . . R .
C82 C 0.9956(9) 0.4617(5) 0.2913(5) 0.059(2) Uani 1 1 d . . . .
C83 C 1.2310(9) 0.3107(7) 0.3840(6) 0.071(3) Uani 1 1 d . . . .
H83A H 1.2210 0.3223 0.4209 0.106 Uiso 1 1 calc . . GR .
H83B H 1.3112 0.2983 0.3734 0.106 Uiso 1 1 calc . . GR .
H83C H 1.1991 0.2685 0.3899 0.106 Uiso 1 1 calc . . GR .
C84 C 0.8687(11) 0.4838(7) 0.2920(6) 0.081(3) Uani 1 1 d . . . .
H84A H 0.8400 0.4448 0.2876 0.122 Uiso 1 1 calc . . GR .
H84B H 0.8437 0.5302 0.2590 0.122 Uiso 1 1 calc . . GR .
H84C H 0.8404 0.4909 0.3300 0.122 Uiso 1 1 calc . . GR .
C85 C 0.5983(7) 0.3679(5) 0.2975(3) 0.0396(16) Uani 1 1 d . . . .
C86 C 0.5524(7) 0.4423(5) 0.2654(4) 0.0460(18) Uani 1 1 d . . . .
C87 C 0.4995(7) 0.4568(5) 0.2131(4) 0.052(2) Uani 1 1 d . . . .
H87 H 0.4684 0.5068 0.1898 0.063 Uiso 1 1 calc . . R .
C88 C 0.4907(8) 0.4017(6) 0.1940(4) 0.055(2) Uani 1 1 d . . . .
H88 H 0.4533 0.4139 0.1582 0.066 Uiso 1 1 calc . . R .
C89 C 0.5357(8) 0.3287(6) 0.2264(4) 0.057(2) Uani 1 1 d . . . .
H89 H 0.5296 0.2907 0.2127 0.068 Uiso 1 1 calc . . R .
C90 C 0.5907(7) 0.3102(5) 0.2796(4) 0.0477(19) Uani 1 1 d . . . .
C91 C 0.5615(10) 0.5025(5) 0.2855(5) 0.065(3) Uani 1 1 d . . . .
H91A H 0.5096 0.5038 0.3197 0.098 Uiso 1 1 calc . . GR .
H91B H 0.5425 0.5500 0.2528 0.098 Uiso 1 1 calc . . GR .
H91C H 0.6385 0.4936 0.2973 0.098 Uiso 1 1 calc . . GR .
C92 C 0.6388(11) 0.2302(6) 0.3151(5) 0.071(3) Uani 1 1 d . . . .
H92A H 0.7161 0.2238 0.3250 0.106 Uiso 1 1 calc . . GR .
H92B H 0.6381 0.1994 0.2913 0.106 Uiso 1 1 calc . . GR .
H92C H 0.5933 0.2152 0.3519 0.106 Uiso 1 1 calc . . GR .
C93 C 0.9806(6) 0.0730(4) 0.4267(3) 0.0316(14) Uani 1 1 d . . . .
C94 C 1.0975(6) 0.0611(4) 0.4290(3) 0.0342(14) Uani 1 1 d . . . .
C95 C 1.1634(6) -0.0026(5) 0.4195(4) 0.0438(17) Uani 1 1 d . . . .
H95 H 1.2427 -0.0133 0.4216 0.053 Uiso 1 1 calc . . R .
C96 C 1.1152(7) -0.0504(5) 0.4071(4) 0.0472(19) Uani 1 1 d . . . .
H96 H 1.1615 -0.0933 0.4002 0.057 Uiso 1 1 calc . . R .
C97 C 1.0011(7) -0.0363(4) 0.4045(4) 0.0414(17) Uani 1 1 d . . . .
H97 H 0.9696 -0.0696 0.3954 0.050 Uiso 1 1 calc . . R .
C98 C 0.9304(6) 0.0248(4) 0.4148(3) 0.0357(15) Uani 1 1 d . . . .
C99 C 1.1460(7) 0.1155(5) 0.4412(5) 0.051(2) Uani 1 1 d . . . .
H99A H 1.1338 0.1620 0.4072 0.076 Uiso 1 1 calc . . GR .
H99B H 1.2267 0.0953 0.4472 0.076 Uiso 1 1 calc . . GR .
H99C H 1.1093 0.1249 0.4772 0.076 Uiso 1 1 calc . . GR .
C100 C 0.8050(7) 0.0403(5) 0.4125(4) 0.050(2) Uani 1 1 d . . . .
H10A H 0.7700 0.0535 0.4473 0.075 Uiso 1 1 calc . . GR .
H10B H 0.7840 -0.0040 0.4130 0.075 Uiso 1 1 calc . . GR .
H10C H 0.7792 0.0814 0.3759 0.075 Uiso 1 1 calc . . GR .
P1 P 0.5000 0.5000 0.0000 0.0491(7) Uani 1 2 d . . S T
F1 F 0.6265(5) 0.5025(4) -0.0219(3) 0.0752(17) Uani 1 1 d . . . .
F2 F 0.5157(6) 0.5212(3) 0.0567(3) 0.0691(15) Uani 1 1 d . . . .
F3 F 0.5413(5) 0.4146(3) 0.0381(3) 0.0652(15) Uani 1 1 d . . . .
P2 P 0.5000 0.0000 0.5000 0.0662(11) Uani 1 2 d . . S T
F4 F 0.5187(13) 0.0718(8) 0.4503(5) 0.206(8) Uani 1 1 d . . . .
F5 F 0.4068(6) -0.0079(5) 0.4647(4) 0.099(3) Uani 1 1 d . . . .
F6 F 0.5867(8) -0.0447(11) 0.4707(8) 0.221(9) Uani 1 1 d . . . .
P3 P 0.4345(4) 0.2541(4) 0.77318(19) 0.1259(19) Uani 1 1 d . . D .
F7 F 0.5026(14) 0.1772(7) 0.7585(5) 0.235(9) Uani 1 1 d . . D .
F8 F 0.3690(11) 0.3243(6) 0.7857(7) 0.224(8) Uani 1 1 d . . D .
F9 F 0.5250(10) 0.2966(8) 0.7295(5) 0.203(7) Uani 1 1 d . . D .
F10 F 0.3710(11) 0.2715(8) 0.7138(4) 0.189(6) Uani 1 1 d . . D .
F11 F 0.3422(11) 0.2099(8) 0.8125(5) 0.207(7) Uani 1 1 d . . D .
F12 F 0.5133(10) 0.2236(9) 0.8281(6) 0.257(11) Uani 1 1 d . . D .

loop_
_atom_site_aniso_label
_atom_site_aniso_U_11
_atom_site_aniso_U_22
_atom_site_aniso_U_33
_atom_site_aniso_U_23
_atom_site_aniso_U_13
_atom_site_aniso_U_12
Re1 0.03088(19) 0.03115(18) 0.03042(17) -0.01363(13) -0.00461(12) -0.00458(13)
Re2 0.02921(19) 0.03040(18) 0.02940(17) -0.01247(12) -0.00186(12) -0.00360(12)
N1 0.036(3) 0.034(3) 0.042(3) -0.020(3) -0.005(3) -0.001(3)
N2 0.041(4) 0.051(4) 0.040(3) -0.015(3) -0.015(3) -0.010(3)
N3 0.035(4) 0.052(4) 0.047(4) -0.023(3) 0.005(3) -0.013(3)
N4 0.050(4) 0.034(3) 0.053(4) -0.022(3) -0.003(3) -0.005(3)
N5 0.041(3) 0.033(3) 0.038(3) -0.013(2) -0.013(3) -0.009(3)
N6 0.021(3) 0.045(4) 0.054(4) -0.013(3) -0.001(3) -0.011(3)
N7 0.061(5) 0.088(7) 0.063(5) -0.034(5) 0.011(4) -0.013(5)
N8 0.043(4) 0.043(3) 0.038(3) -0.019(3) -0.007(3) -0.011(3)
N9 0.038(4) 0.043(4) 0.051(4) -0.027(3) -0.002(3) 0.000(3)
N10 0.055(5) 0.072(5) 0.053(4) -0.026(4) 0.020(4) -0.036(4)
N11 0.046(4) 0.039(3) 0.037(3) -0.012(3) -0.011(3) -0.007(3)
N12 0.030(3) 0.036(3) 0.037(3) -0.017(3) 0.000(2) -0.001(2)
N13 0.025(3) 0.035(3) 0.066(5) -0.014(3) 0.017(3) -0.002(3)
N14 0.049(4) 0.064(5) 0.052(4) -0.013(4) 0.007(3) -0.014(4)
C1 0.030(4) 0.040(4) 0.032(3) -0.011(3) -0.010(3) -0.002(3)
C2 0.039(4) 0.048(4) 0.037(4) -0.023(3) 0.004(3) -0.020(3)
C3 0.036(4) 0.041(4) 0.036(4) -0.017(3) -0.003(3) -0.003(3)
C4 0.032(4) 0.034(4) 0.031(3) -0.006(3) -0.009(3) -0.001(3)
C5 0.032(4) 0.041(4) 0.031(3) -0.020(3) 0.002(3) -0.019(3)
C6 0.035(5) 0.071(6) 0.060(5) -0.023(5) 0.001(4) -0.009(4)
C7 0.080(8) 0.086(8) 0.085(8) -0.023(7) -0.014(6) -0.040(7)
C8 0.049(6) 0.117(10) 0.077(7) -0.030(7) 0.019(5) -0.043(7)
C9 0.072(8) 0.122(12) 0.075(8) -0.025(8) -0.001(6) -0.042(8)
C10 0.043(5) 0.046(5) 0.074(6) -0.002(4) 0.004(4) -0.013(4)
C11 0.038(4) 0.026(3) 0.036(3) -0.012(3) -0.006(3) 0.000(3)
C12 0.044(5) 0.039(4) 0.051(4) -0.016(3) -0.004(3) -0.004(3)
C13 0.056(6) 0.054(5) 0.066(6) -0.030(5) 0.000(4) 0.004(4)
C14 0.086(8) 0.042(5) 0.082(7) -0.032(5) -0.020(6) 0.020(5)
C15 0.108(9) 0.035(4) 0.068(6) -0.016(4) -0.025(6) -0.021(5)
C16 0.058(5) 0.043(4) 0.043(4) -0.012(3) -0.010(4) -0.017(4)
C17 0.039(5) 0.062(6) 0.078(6) -0.026(5) -0.008(4) -0.011(4)
C18 0.064(6) 0.072(7) 0.070(6) -0.016(5) -0.004(5) -0.040(5)
C19 0.042(4) 0.076(6) 0.028(3) -0.019(4) -0.005(3) -0.014(4)
C20 0.049(5) 0.089(7) 0.037(4) -0.025(4) -0.005(4) -0.016(5)
C21 0.080(8) 0.132(11) 0.043(5) -0.040(6) 0.001(5) -0.048(8)
C22 0.064(7) 0.156(13) 0.030(4) -0.020(6) -0.010(4) -0.050(8)
C23 0.056(6) 0.102(9) 0.043(5) 0.006(5) -0.013(4) -0.027(6)
C24 0.045(5) 0.077(6) 0.033(4) -0.004(4) -0.003(3) -0.017(4)
C25 0.112(10) 0.084(8) 0.074(7) -0.048(7) -0.005(7) -0.034(7)
C26 0.092(9) 0.064(7) 0.069(7) 0.000(5) -0.024(6) -0.014(6)
C27 0.045(4) 0.044(4) 0.043(4) -0.021(3) 0.003(3) -0.011(3)
C28 0.057(6) 0.059(6) 0.053(5) -0.015(4) -0.002(4) -0.008(4)
C29 0.069(7) 0.061(6) 0.059(6) -0.004(5) 0.008(5) -0.011(5)
C30 0.068(7) 0.067(7) 0.073(7) -0.012(5) 0.019(5) -0.028(6)
C31 0.044(5) 0.061(5) 0.058(5) -0.016(4) 0.010(4) -0.021(4)
C32 0.039(4) 0.045(4) 0.054(5) -0.025(4) 0.005(3) -0.012(3)
C33 0.068(7) 0.059(6) 0.095(9) -0.006(6) 0.011(6) -0.006(5)
C34 0.046(5) 0.065(6) 0.063(6) -0.023(5) 0.002(4) -0.012(4)
C35 0.063(6) 0.033(4) 0.059(5) -0.020(4) 0.009(4) -0.012(4)
C36 0.073(7) 0.033(4) 0.062(6) -0.011(4) 0.009(5) -0.001(4)
C37 0.140(13) 0.034(5) 0.101(10) -0.010(6) 0.026(9) -0.016(6)
C38 0.195(18) 0.058(8) 0.124(13) -0.061(9) 0.053(12) -0.047(10)
C39 0.22(2) 0.074(9) 0.083(9) -0.047(7) 0.019(10) -0.072(11)
C40 0.118(10) 0.061(6) 0.055(6) -0.022(5) 0.001(6) -0.041(7)
C41 0.079(8) 0.067(7) 0.073(7) 0.000(6) -0.013(6) 0.006(6)
C42 0.140(12) 0.071(7) 0.067(7) -0.017(6) -0.031(7) -0.041(8)
C43 0.042(4) 0.032(3) 0.037(4) -0.008(3) -0.015(3) -0.006(3)
C44 0.044(4) 0.031(4) 0.057(5) -0.006(3) -0.007(4) -0.011(3)
C45 0.045(5) 0.042(4) 0.076(6) -0.005(4) -0.024(4) -0.006(4)
C46 0.073(7) 0.059(6) 0.058(6) 0.000(5) -0.040(5) -0.017(5)
C47 0.099(9) 0.057(5) 0.037(4) -0.013(4) -0.021(5) -0.015(5)
C48 0.063(5) 0.041(4) 0.040(4) -0.014(3) -0.014(4) -0.008(4)
C49 0.055(6) 0.061(6) 0.075(6) -0.027(5) 0.017(5) -0.017(5)
C50 0.073(7) 0.055(5) 0.045(5) -0.018(4) 0.001(4) 0.006(5)
C51 0.028(3) 0.043(4) 0.034(3) -0.023(3) 0.010(3) -0.015(3)
C52 0.028(3) 0.029(3) 0.039(4) -0.008(3) -0.007(3) 0.002(3)
C53 0.048(5) 0.035(4) 0.038(4) -0.014(3) 0.012(3) -0.005(3)
C54 0.030(4) 0.040(4) 0.036(4) -0.021(3) 0.008(3) -0.011(3)
C55 0.020(3) 0.030(3) 0.031(3) -0.007(3) -0.006(2) 0.000(3)
C56 0.026(4) 0.056(5) 0.047(4) -0.008(4) 0.007(3) 0.002(3)
C57 0.061(6) 0.095(8) 0.051(5) -0.032(5) -0.005(5) 0.007(6)
C58 0.032(5) 0.079(7) 0.088(8) -0.028(6) 0.002(5) -0.002(5)
C59 0.058(6) 0.062(6) 0.059(6) 0.003(5) 0.021(5) 0.005(5)
C60 0.042(5) 0.052(5) 0.061(6) -0.011(4) -0.008(4) 0.001(4)
C61 0.046(5) 0.044(4) 0.046(4) -0.020(3) -0.019(3) -0.001(3)
C62 0.046(5) 0.086(7) 0.068(6) -0.042(6) -0.015(4) -0.005(5)
C63 0.044(6) 0.126(11) 0.087(8) -0.057(8) -0.019(5) -0.013(6)
C64 0.063(7) 0.103(9) 0.081(8) -0.042(7) -0.043(6) 0.004(6)
C65 0.088(8) 0.068(6) 0.050(5) -0.016(5) -0.028(5) -0.015(6)
C66 0.055(5) 0.053(5) 0.044(4) -0.018(4) -0.019(4) -0.007(4)
C67 0.059(7) 0.143(13) 0.078(8) -0.045(8) 0.005(6) -0.037(8)
C68 0.073(7) 0.083(7) 0.043(5) -0.019(5) -0.007(4) -0.027(6)
C69 0.039(4) 0.038(4) 0.059(5) -0.029(4) -0.005(3) -0.004(3)
C70 0.050(5) 0.061(5) 0.057(5) -0.029(4) -0.008(4) -0.014(4)
C71 0.069(7) 0.086(8) 0.088(8) -0.063(7) -0.001(6) -0.018(6)
C72 0.072(7) 0.050(6) 0.106(9) -0.048(6) -0.007(6) 0.000(5)
C73 0.059(6) 0.046(5) 0.095(8) -0.029(5) -0.020(6) 0.005(4)
C74 0.044(5) 0.042(4) 0.064(5) -0.023(4) -0.010(4) -0.003(4)
C75 0.099(9) 0.074(7) 0.048(5) -0.018(5) -0.017(5) -0.016(6)
C76 0.080(8) 0.070(7) 0.067(6) -0.019(5) -0.030(6) -0.010(6)
C77 0.073(6) 0.057(5) 0.050(5) -0.027(4) 0.021(4) -0.041(5)
C78 0.060(6) 0.061(5) 0.050(5) -0.034(4) 0.019(4) -0.032(4)
C79 0.071(7) 0.091(8) 0.071(7) -0.045(6) 0.023(5) -0.055(6)
C80 0.114(10) 0.097(9) 0.057(6) -0.035(6) 0.034(6) -0.073(8)
C81 0.117(11) 0.067(7) 0.057(6) -0.016(5) 0.006(6) -0.045(7)
C82 0.072(7) 0.048(5) 0.062(6) -0.017(4) 0.000(5) -0.026(5)
C83 0.057(6) 0.077(7) 0.086(8) -0.038(6) 0.009(5) -0.021(5)
C84 0.090(9) 0.063(7) 0.088(8) -0.020(6) 0.000(7) -0.023(6)
C85 0.037(4) 0.046(4) 0.029(3) -0.007(3) -0.007(3) -0.005(3)
C86 0.037(4) 0.050(5) 0.044(4) -0.011(4) -0.003(3) -0.006(3)
C87 0.040(5) 0.058(5) 0.042(4) 0.002(4) -0.007(3) -0.009(4)
C88 0.051(5) 0.079(6) 0.031(4) -0.007(4) -0.012(3) -0.018(5)
C89 0.061(6) 0.078(6) 0.042(4) -0.027(4) -0.006(4) -0.022(5)
C90 0.045(5) 0.056(5) 0.040(4) -0.014(4) -0.010(3) -0.008(4)
C91 0.076(7) 0.046(5) 0.064(6) -0.011(4) -0.020(5) 0.000(5)
C92 0.095(8) 0.048(5) 0.074(7) -0.028(5) -0.028(6) -0.004(5)
C93 0.034(4) 0.024(3) 0.030(3) -0.007(2) -0.005(3) 0.003(3)
C94 0.029(4) 0.033(3) 0.037(3) -0.009(3) -0.006(3) -0.005(3)
C95 0.027(4) 0.048(4) 0.052(4) -0.017(4) 0.003(3) -0.003(3)
C96 0.046(5) 0.042(4) 0.050(4) -0.021(4) -0.004(4) 0.005(4)
C97 0.046(4) 0.029(3) 0.051(4) -0.017(3) -0.007(3) -0.005(3)
C98 0.038(4) 0.034(3) 0.036(3) -0.012(3) -0.004(3) -0.009(3)
C99 0.037(4) 0.043(4) 0.079(6) -0.026(4) -0.006(4) -0.009(3)
C100 0.036(4) 0.047(5) 0.071(6) -0.024(4) -0.008(4) -0.008(4)
P1 0.0422(16) 0.0485(16) 0.0496(16) -0.0156(13) -0.0073(13) 0.0017(13)
F1 0.051(3) 0.071(4) 0.100(5) -0.030(3) 0.006(3) -0.011(3)
F2 0.085(4) 0.064(3) 0.061(3) -0.026(3) -0.015(3) -0.011(3)
F3 0.061(3) 0.051(3) 0.072(4) -0.009(3) -0.020(3) -0.003(3)
P2 0.0398(18) 0.111(3) 0.0447(17) -0.0093(18) -0.0161(14) -0.0298(19)
F4 0.294(17) 0.204(12) 0.123(8) 0.062(8) -0.141(10) -0.168(13)
F5 0.064(4) 0.138(7) 0.098(5) -0.027(5) -0.048(4) -0.028(4)
F6 0.076(6) 0.41(2) 0.33(2) -0.30(2) 0.069(9) -0.110(10)
P3 0.103(3) 0.216(6) 0.074(2) -0.075(3) 0.007(2) -0.032(4)
F7 0.36(3) 0.239(18) 0.110(9) -0.091(11) 0.022(12) -0.046(18)
F8 0.201(14) 0.133(11) 0.33(2) -0.114(13) 0.072(15) -0.017(10)
F9 0.160(11) 0.33(2) 0.192(13) -0.212(15) 0.018(10) -0.024(12)
F10 0.239(15) 0.255(17) 0.117(9) -0.051(10) -0.032(9) -0.135(14)
F11 0.202(14) 0.29(2) 0.112(9) -0.063(10) 0.073(9) -0.076(13)
F12 0.190(14) 0.35(2) 0.220(15) -0.176(16) -0.141(12) 0.126(14)

loop_
_atom_type_symbol
_atom_type_description
_atom_type_scat_dispersion_real
_atom_type_scat_dispersion_imag
_atom_type_scat_source
C C 0.0181 0.0091 'International Tables Vol C Tables 4.2.6.8 and 6.1.1.4'
H H 0.0000 0.0000 'International Tables Vol C Tables 4.2.6.8 and 6.1.1.4'
N N 0.0311 0.0180 'International Tables Vol C Tables 4.2.6.8 and 6.1.1.4'
Re Re -5.2083 5.8923 'International Tables Vol C Tables 4.2.6.8 and 6.1.1.4'
P P 0.2955 0.4335 'International Tables Vol C Tables 4.2.6.8 and 6.1.1.4'
F F 0.0727 0.0534 'International Tables Vol C Tables 4.2.6.8 and 6.1.1.4'
Cl Cl 0.3639 0.7018 'International Tables Vol C Tables 4.2.6.8 and 6.1.1.4'

loop_
_geom_angle_atom_site_label_1
_geom_angle_atom_site_label_2
_geom_angle_atom_site_label_3
_geom_angle
_geom_angle_site_symmetry_1
_geom_angle_site_symmetry_3
H1SA C1S H1SB 108.3 . .
Cl1 C1S H1SA 109.9 . .
Cl1 C1S H1SB 109.9 . .
Cl2 C1S H1SA 109.9 . .
Cl2 C1S H1SB 109.9 . .
Cl2 C1S Cl1 109.1(12) . .
H1SC C1SA H1SD 107.9 . .
H2SA C2S H2SB 108.7 . .
Cl3 C2S H2SA 110.5 . .
Cl3 C2S H2SB 110.5 . .
Cl3 C2S Cl4 106.3(15) . .
Cl4 C2S H2SA 110.5 . .
Cl4 C2S H2SB 110.5 . .
H3SA C3S H3SB 109.5 . .
H3SA C3S H3SC 109.5 . .
H3SB C3S H3SC 109.5 . .
C4S C3S H3SA 109.5 . .
C4S C3S H3SB 109.5 . .
C4S C3S H3SC 109.5 . .
C3S C4S H4SA 107.1 . .
C3S C4S H4SB 107.1 . .
H4SA C4S H4SB 106.8 . .
C5S C4S C3S 120.8(17) . .
C5S C4S H4SA 107.1 . .
C5S C4S H4SB 107.1 . .
C4S C5S C5S 120(2) . 2_566
C4S C5S H5SA 107.2 . .
C4S C5S H5SB 107.2 . .
C5S C5S H5SA 107.2 2_566 .
C5S C5S H5SB 107.2 2_566 .
H5SA C5S H5SB 106.9 . .
C1 Re1 N6 88.0(3) . .
C2 Re1 N6 84.4(3) . .
C2 Re1 C1 88.9(3) . .
C2 Re1 C4 91.0(3) . .
C3 Re1 N6 175.8(3) . .
C3 Re1 C1 89.5(3) . .
C3 Re1 C2 92.3(3) . .
C3 Re1 C4 87.5(3) . .
C3 Re1 C5 90.2(3) . .
C4 Re1 N6 95.0(3) . .
C4 Re1 C1 177.0(3) . .
C5 Re1 N6 93.2(3) . .
C5 Re1 C1 90.1(3) . .
C5 Re1 C2 177.4(3) . .
C5 Re1 C4 90.1(3) . .
C51 Re2 N13 86.2(3) . .
C51 Re2 C52 88.8(3) . .
C51 Re2 C54 179.0(3) . .
C51 Re2 C55 89.0(3) . .
C52 Re2 N13 88.1(3) . .
C52 Re2 C55 177.7(3) . .
C53 Re2 N13 177.2(3) . .
C53 Re2 C51 91.2(3) . .
C53 Re2 C52 90.9(3) . .
C53 Re2 C54 87.9(3) . .
C53 Re2 C55 89.9(3) . .
C54 Re2 N13 94.7(3) . .
C54 Re2 C52 90.7(3) . .
C54 Re2 C55 91.5(3) . .
C55 Re2 N13 91.0(3) . .
C1 N1 C11 170.1(8) . .
C2 N2 C19 173.7(8) . .
C3 N3 C27 158.5(8) . .
C4 N4 C35 173.3(9) . .
C5 N5 C43 167.1(7) . .
C6 N6 Re1 114.8(6) . .
C10 N6 Re1 127.8(6) . .
C10 N6 C6 117.3(7) . .
H7A N7 H7B 120.0 . .
C10 N7 H7A 120.0 . .
C10 N7 H7B 120.0 . .
C51 N8 C61 174.7(8) . .
C52 N9 C69 176.6(9) . .
C53 N10 C77 163.5(10) . .
C54 N11 C85 172.4(8) . .
C55 N12 C93 168.2(7) . .
C56 N13 Re2 112.6(5) . .
C60 N13 Re2 131.0(7) . .
C60 N13 C56 116.3(7) . .
H14A N14 H14B 120.0 . .
C60 N14 H14A 120.0 . .
C60 N14 H14B 120.0 . .
N1 C1 Re1 176.5(6) . .
N2 C2 Re1 177.5(7) . .
N3 C3 Re1 178.2(7) . .
N4 C4 Re1 174.2(7) . .
N5 C5 Re1 178.8(7) . .
N6 C6 H6 118.6 . .
C7 C6 N6 122.7(10) . .
C7 C6 H6 118.6 . .
C6 C7 H7 121.1 . .
C6 C7 C8 117.7(11) . .
C8 C7 H7 121.1 . .
C7 C8 H8 117.8 . .
C9 C8 C7 124.4(11) . .
C9 C8 H8 117.8 . .
C8 C9 H9 122.2 . .
C8 C9 C10 115.6(13) . .
C10 C9 H9 122.2 . .
N6 C10 N7 118.9(8) . .
N6 C10 C9 122.1(11) . .
N7 C10 C9 118.9(11) . .
N1 C11 C12 118.7(7) . .
N1 C11 C16 118.4(7) . .
C12 C11 C16 122.9(7) . .
C11 C12 C17 120.1(7) . .
C13 C12 C11 117.7(8) . .
C13 C12 C17 122.2(9) . .
C12 C13 H13 119.2 . .
C12 C13 C14 121.6(10) . .
C14 C13 H13 119.2 . .
C13 C14 H14 119.9 . .
C15 C14 C13 120.2(9) . .
C15 C14 H14 119.9 . .
C14 C15 H15 118.9 . .
C14 C15 C16 122.1(9) . .
C16 C15 H15 118.9 . .
C11 C16 C18 120.9(8) . .
C15 C16 C11 115.5(9) . .
C15 C16 C18 123.6(9) . .
C12 C17 H17A 109.5 . .
C12 C17 H17B 109.5 . .
C12 C17 H17C 109.5 . .
H17A C17 H17B 109.5 . .
H17A C17 H17C 109.5 . .
H17B C17 H17C 109.5 . .
C16 C18 H18A 109.5 . .
C16 C18 H18B 109.5 . .
C16 C18 H18C 109.5 . .
H18A C18 H18B 109.5 . .
H18A C18 H18C 109.5 . .
H18B C18 H18C 109.5 . .
N2 C19 C20 117.0(8) . .
C24 C19 N2 118.8(8) . .
C24 C19 C20 124.2(8) . .
C19 C20 C25 122.6(8) . .
C21 C20 C19 116.4(10) . .
C21 C20 C25 121.0(11) . .
C20 C21 H21 119.6 . .
C22 C21 C20 120.8(11) . .
C22 C21 H21 119.6 . .
C21 C22 H22 119.7 . .
C23 C22 C21 120.7(9) . .
C23 C22 H22 119.7 . .
C22 C23 H23 119.1 . .
C22 C23 C24 121.7(11) . .
C24 C23 H23 119.1 . .
C19 C24 C23 116.2(10) . .
C19 C24 C26 122.0(8) . .
C23 C24 C26 121.7(10) . .
C20 C25 H25A 109.5 . .
C20 C25 H25B 109.5 . .
C20 C25 H25C 109.5 . .
H25A C25 H25B 109.5 . .
H25A C25 H25C 109.5 . .
H25B C25 H25C 109.5 . .
C24 C26 H26A 109.5 . .
C24 C26 H26B 109.5 . .
C24 C26 H26C 109.5 . .
H26A C26 H26B 109.5 . .
H26A C26 H26C 109.5 . .
H26B C26 H26C 109.5 . .
N3 C27 C28 118.7(8) . .
N3 C27 C32 119.8(8) . .
C32 C27 C28 121.5(8) . .
C27 C28 C33 119.8(9) . .
C29 C28 C27 117.1(9) . .
C29 C28 C33 123.1(10) . .
C28 C29 H29 119.1 . .
C30 C29 C28 121.9(10) . .
C30 C29 H29 119.1 . .
C29 C30 H30 120.2 . .
C29 C30 C31 119.7(9) . .
C31 C30 H30 120.2 . .
C30 C31 H31 119.0 . .
C32 C31 C30 122.0(9) . .
C32 C31 H31 119.0 . .
C27 C32 C34 120.4(8) . .
C31 C32 C27 117.7(8) . .
C31 C32 C34 121.8(8) . .
C28 C33 H33A 109.5 . .
C28 C33 H33B 109.5 . .
C28 C33 H33C 109.5 . .
H33A C33 H33B 109.5 . .
H33A C33 H33C 109.5 . .
H33B C33 H33C 109.5 . .
C32 C34 H34A 109.5 . .
C32 C34 H34B 109.5 . .
C32 C34 H34C 109.5 . .
H34A C34 H34B 109.5 . .
H34A C34 H34C 109.5 . .
H34B C34 H34C 109.5 . .
N4 C35 C36 118.9(9) . .
N4 C35 C40 117.8(9) . .
C36 C35 C40 123.3(9) . .
C35 C36 C37 115.5(11) . .
C35 C36 C41 120.4(9) . .
C37 C36 C41 124.1(10) . .
C36 C37 H37 119.2 . .
C38 C37 C36 121.7(12) . .
C38 C37 H37 119.2 . .
C37 C38 H38 119.9 . .
C39 C38 C37 120.2(11) . .
C39 C38 H38 119.9 . .
C38 C39 H39 118.7 . .
C38 C39 C40 122.6(14) . .
C40 C39 H39 118.7 . .
C35 C40 C42 122.2(9) . .
C39 C40 C35 116.7(12) . .
C39 C40 C42 121.0(11) . .
C36 C41 H41A 109.5 . .
C36 C41 H41B 109.5 . .
C36 C41 H41C 109.5 . .
H41A C41 H41B 109.5 . .
H41A C41 H41C 109.5 . .
H41B C41 H41C 109.5 . .
C40 C42 H42A 109.5 . .
C40 C42 H42B 109.5 . .
C40 C42 H42C 109.5 . .
H42A C42 H42B 109.5 . .
H42A C42 H42C 109.5 . .
H42B C42 H42C 109.5 . .
C44 C43 N5 117.6(7) . .
C44 C43 C48 123.6(7) . .
C48 C43 N5 118.8(7) . .
C43 C44 C45 116.9(9) . .
C43 C44 C49 121.4(8) . .
C45 C44 C49 121.7(9) . .
C44 C45 H45 119.6 . .
C46 C45 C44 120.9(9) . .
C46 C45 H45 119.6 . .
C45 C46 H46 119.9 . .
C47 C46 C45 120.3(8) . .
C47 C46 H46 119.9 . .
C46 C47 H47 119.1 . .
C46 C47 C48 121.8(9) . .
C48 C47 H47 119.1 . .
C43 C48 C50 120.6(7) . .
C47 C48 C43 116.4(9) . .
C47 C48 C50 123.0(9) . .
C44 C49 H49A 109.5 . .
C44 C49 H49B 109.5 . .
C44 C49 H49C 109.5 . .
H49A C49 H49B 109.5 . .
H49A C49 H49C 109.5 . .
H49B C49 H49C 109.5 . .
C48 C50 H50A 109.5 . .
C48 C50 H50B 109.5 . .
C48 C50 H50C 109.5 . .
H50A C50 H50B 109.5 . .
H50A C50 H50C 109.5 . .
H50B C50 H50C 109.5 . .
N8 C51 Re2 177.7(6) . .
N9 C52 Re2 176.0(7) . .
N10 C53 Re2 178.3(8) . .
N11 C54 Re2 177.8(6) . .
N12 C55 Re2 178.6(6) . .
N13 C56 H56 119.4 . .
C57 C56 N13 121.1(9) . .
C57 C56 H56 119.4 . .
C56 C57 H57 120.8 . .
C56 C57 C58 118.3(10) . .
C58 C57 H57 120.8 . .
C57 C58 H58 118.3 . .
C59 C58 C57 123.3(11) . .
C59 C58 H58 118.3 . .
C58 C59 H59 122.8 . .
C58 C59 C60 114.4(12) . .
C60 C59 H59 122.8 . .
N13 C60 N14 115.7(9) . .
N13 C60 C59 126.5(11) . .
N14 C60 C59 117.7(10) . .
N8 C61 C66 118.4(8) . .
C62 C61 N8 118.8(8) . .
C62 C61 C66 122.7(8) . .
C61 C62 C63 117.4(10) . .
C61 C62 C67 121.0(9) . .
C63 C62 C67 121.6(10) . .
C62 C63 H63 119.6 . .
C64 C63 C62 120.7(10) . .
C64 C63 H63 119.6 . .
C63 C64 H64 119.5 . .
C65 C64 C63 121.0(9) . .
C65 C64 H64 119.5 . .
C64 C65 H65 119.7 . .
C64 C65 C66 120.6(10) . .
C66 C65 H65 119.7 . .
C61 C66 C68 121.2(7) . .
C65 C66 C61 117.5(9) . .
C65 C66 C68 121.3(9) . .
C62 C67 H67A 109.5 . .
C62 C67 H67B 109.5 . .
C62 C67 H67C 109.5 . .
H67A C67 H67B 109.5 . .
H67A C67 H67C 109.5 . .
H67B C67 H67C 109.5 . .
C66 C68 H68A 109.5 . .
C66 C68 H68B 109.5 . .
C66 C68 H68C 109.5 . .
H68A C68 H68B 109.5 . .
H68A C68 H68C 109.5 . .
H68B C68 H68C 109.5 . .
N9 C69 C70 118.9(8) . .
C74 C69 N9 118.2(8) . .
C74 C69 C70 122.9(8) . .
C69 C70 C75 120.2(8) . .
C71 C70 C69 116.7(9) . .
C71 C70 C75 123.1(9) . .
C70 C71 H71 119.4 . .
C70 C71 C72 121.2(10) . .
C72 C71 H71 119.4 . .
C71 C72 H72 120.1 . .
C73 C72 C71 119.8(9) . .
C73 C72 H72 120.1 . .
C72 C73 H73 118.7 . .
C72 C73 C74 122.6(10) . .
C74 C73 H73 118.7 . .
C69 C74 C76 121.7(8) . .
C73 C74 C69 116.8(9) . .
C73 C74 C76 121.5(9) . .
C70 C75 H75A 109.5 . .
C70 C75 H75B 109.5 . .
C70 C75 H75C 109.5 . .
H75A C75 H75B 109.5 . .
H75A C75 H75C 109.5 . .
H75B C75 H75C 109.5 . .
C74 C76 H76A 109.5 . .
C74 C76 H76B 109.5 . .
C74 C76 H76C 109.5 . .
H76A C76 H76B 109.5 . .
H76A C76 H76C 109.5 . .
H76B C76 H76C 109.5 . .
N10 C77 C78 115.9(9) . .
C82 C77 N10 120.1(9) . .
C82 C77 C78 123.9(8) . .
C77 C78 C83 121.6(8) . .
C79 C78 C77 115.6(10) . .
C79 C78 C83 122.8(10) . .
C78 C79 H79 118.8 . .
C80 C79 C78 122.5(11) . .
C80 C79 H79 118.8 . .
C79 C80 H80 119.8 . .
C79 C80 C81 120.4(10) . .
C81 C80 H80 119.8 . .
C80 C81 H81 119.8 . .
C80 C81 C82 120.4(11) . .
C82 C81 H81 119.8 . .
C77 C82 C81 117.2(11) . .
C77 C82 C84 121.8(9) . .
C81 C82 C84 120.9(11) . .
C78 C83 H83A 109.5 . .
C78 C83 H83B 109.5 . .
C78 C83 H83C 109.5 . .
H83A C83 H83B 109.5 . .
H83A C83 H83C 109.5 . .
H83B C83 H83C 109.5 . .
C82 C84 H84A 109.5 . .
C82 C84 H84B 109.5 . .
C82 C84 H84C 109.5 . .
H84A C84 H84B 109.5 . .
H84A C84 H84C 109.5 . .
H84B C84 H84C 109.5 . .
C86 C85 N11 119.7(7) . .
C90 C85 N11 117.4(7) . .
C90 C85 C86 122.9(7) . .
C85 C86 C91 121.7(8) . .
C87 C86 C85 116.5(8) . .
C87 C86 C91 121.8(8) . .
C86 C87 H87 118.8 . .
C88 C87 C86 122.4(8) . .
C88 C87 H87 118.8 . .
C87 C88 H88 119.8 . .
C87 C88 C89 120.3(8) . .
C89 C88 H88 119.8 . .
C88 C89 H89 119.9 . .
C88 C89 C90 120.2(9) . .
C90 C89 H89 119.9 . .
C85 C90 C89 117.8(8) . .
C85 C90 C92 122.4(7) . .
C89 C90 C92 119.8(9) . .
C86 C91 H91A 109.5 . .
C86 C91 H91B 109.5 . .
C86 C91 H91C 109.5 . .
H91A C91 H91B 109.5 . .
H91A C91 H91C 109.5 . .
H91B C91 H91C 109.5 . .
C90 C92 H92A 109.5 . .
C90 C92 H92B 109.5 . .
C90 C92 H92C 109.5 . .
H92A C92 H92B 109.5 . .
H92A C92 H92C 109.5 . .
H92B C92 H92C 109.5 . .
N12 C93 C94 117.6(6) . .
N12 C93 C98 119.5(7) . .
C98 C93 C94 122.9(7) . .
C93 C94 C99 120.2(7) . .
C95 C94 C93 116.9(7) . .
C95 C94 C99 122.9(7) . .
C94 C95 H95 119.5 . .
C96 C95 C94 120.9(7) . .
C96 C95 H95 119.5 . .
C95 C96 H96 119.8 . .
C97 C96 C95 120.4(7) . .
C97 C96 H96 119.8 . .
C96 C97 H97 119.1 . .
C96 C97 C98 121.9(7) . .
C98 C97 H97 119.1 . .
C93 C98 C100 120.8(7) . .
C97 C98 C93 117.0(7) . .
C97 C98 C100 122.2(7) . .
C94 C99 H99A 109.5 . .
C94 C99 H99B 109.5 . .
C94 C99 H99C 109.5 . .
H99A C99 H99B 109.5 . .
H99A C99 H99C 109.5 . .
H99B C99 H99C 109.5 . .
C98 C100 H10A 109.5 . .
C98 C100 H10B 109.5 . .
C98 C100 H10C 109.5 . .
H10A C100 H10B 109.5 . .
H10A C100 H10C 109.5 . .
H10B C100 H10C 109.5 . .
F1 P1 F1 180.0(5) . 2_665
F1 P1 F2 89.8(4) . 2_665
F1 P1 F2 90.2(4) 2_665 2_665
F1 P1 F2 90.2(4) . .
F1 P1 F2 89.8(4) 2_665 .
F2 P1 F2 180.0(4) 2_665 .
F3 P1 F1 89.6(3) 2_665 2_665
F3 P1 F1 90.4(3) . 2_665
F3 P1 F1 90.4(3) 2_665 .
F3 P1 F1 89.6(3) . .
F3 P1 F2 90.2(3) . 2_665
F3 P1 F2 90.2(3) 2_665 .
F3 P1 F2 89.8(3) . .
F3 P1 F2 89.8(3) 2_665 2_665
F3 P1 F3 180.0(6) 2_665 .
F4 P2 F4 180.0(8) . 2_656
F4 P2 F5 93.5(4) 2_656 2_656
F4 P2 F5 86.5(4) . 2_656
F4 P2 F5 86.5(4) 2_656 .
F4 P2 F5 93.5(4) . .
F5 P2 F5 180.0(5) . 2_656
F6 P2 F4 89.9(10) 2_656 2_656
F6 P2 F4 89.9(10) . .
F6 P2 F4 90.1(10) . 2_656
F6 P2 F4 90.1(10) 2_656 .
F6 P2 F5 89.3(5) 2_656 2_656
F6 P2 F5 90.7(5) . 2_656
F6 P2 F5 90.7(5) 2_656 .
F6 P2 F5 89.3(5) . .
F6 P2 F6 180.0(12) . 2_656
F8 P3 F7 178.1(8) . .
F8 P3 F9 92.1(7) . .
F8 P3 F10 95.6(7) . .
F8 P3 F11 90.4(6) . .
F8 P3 F12 95.9(7) . .
F9 P3 F7 88.8(6) . .
F10 P3 F7 82.8(6) . .
F10 P3 F9 86.2(6) . .
F10 P3 F11 89.9(6) . .
F11 P3 F7 88.6(7) . .
F11 P3 F9 175.5(6) . .
F12 P3 F7 85.7(6) . .
F12 P3 F9 91.8(7) . .
F12 P3 F10 168.4(7) . .
F12 P3 F11 91.7(7) . .

loop_
_geom_bond_atom_site_label_1
_geom_bond_atom_site_label_2
_geom_bond_distance
_geom_bond_site_symmetry_2
C1S H1SA 0.9900 .
C1S H1SB 0.9900 .
C1S Cl1 1.806(19) .
C1S Cl2 1.745(19) .
C1SA H1SC 0.9900 .
C1SA H1SD 0.9900 .
C2S H2SA 0.9900 .
C2S H2SB 0.9900 .
C2S Cl3 1.74(2) .
C2S Cl4 1.76(2) .
C3S H3SA 0.9800 .
C3S H3SB 0.9800 .
C3S H3SC 0.9800 .
C3S C4S 1.47(2) .
C4S H4SA 0.9900 .
C4S H4SB 0.9900 .
C4S C5S 1.42(2) .
C5S C5S 1.52(3) 2_566
C5S H5SA 0.9900 .
C5S H5SB 0.9900 .
Re1 N6 2.242(6) .
Re1 C1 2.033(8) .
Re1 C2 2.012(8) .
Re1 C3 1.999(8) .
Re1 C4 2.014(8) .
Re1 C5 2.009(7) .
Re2 N13 2.264(6) .
Re2 C51 2.020(7) .
Re2 C52 2.027(7) .
Re2 C53 1.986(8) .
Re2 C54 2.024(8) .
Re2 C55 2.027(7) .
N1 C1 1.166(10) .
N1 C11 1.387(9) .
N2 C2 1.171(10) .
N2 C19 1.410(9) .
N3 C3 1.154(10) .
N3 C27 1.383(10) .
N4 C4 1.182(10) .
N4 C35 1.375(10) .
N5 C5 1.179(9) .
N5 C43 1.401(9) .
N6 C6 1.419(12) .
N6 C10 1.320(13) .
N7 H7A 0.8800 .
N7 H7B 0.8800 .
N7 C10 1.325(14) .
N8 C51 1.177(10) .
N8 C61 1.404(9) .
N9 C52 1.161(10) .
N9 C69 1.400(10) .
N10 C53 1.163(10) .
N10 C77 1.398(10) .
N11 C54 1.169(10) .
N11 C85 1.411(9) .
N12 C55 1.162(9) .
N12 C93 1.396(9) .
N13 C56 1.476(12) .
N13 C60 1.288(12) .
N14 H14A 0.8800 .
N14 H14B 0.8800 .
N14 C60 1.310(13) .
C6 H6 0.9500 .
C6 C7 1.292(15) .
C7 H7 0.9500 .
C7 C8 1.387(18) .
C8 H8 0.9500 .
C8 C9 1.320(18) .
C9 H9 0.9500 .
C9 C10 1.431(15) .
C11 C12 1.396(11) .
C11 C16 1.416(11) .
C12 C13 1.370(12) .
C12 C17 1.508(12) .
C13 H13 0.9500 .
C13 C14 1.387(16) .
C14 H14 0.9500 .
C14 C15 1.353(17) .
C15 H15 0.9500 .
C15 C16 1.415(14) .
C16 C18 1.494(14) .
C17 H17A 0.9800 .
C17 H17B 0.9800 .
C17 H17C 0.9800 .
C18 H18A 0.9800 .
C18 H18B 0.9800 .
C18 H18C 0.9800 .
C19 C20 1.415(14) .
C19 C24 1.381(14) .
C20 C21 1.396(13) .
C20 C25 1.501(16) .
C21 H21 0.9500 .
C21 C22 1.388(19) .
C22 H22 0.9500 .
C22 C23 1.364(19) .
C23 H23 0.9500 .
C23 C24 1.410(13) .
C24 C26 1.498(16) .
C25 H25A 0.9800 .
C25 H25B 0.9800 .
C25 H25C 0.9800 .
C26 H26A 0.9800 .
C26 H26B 0.9800 .
C26 H26C 0.9800 .
C27 C28 1.437(13) .
C27 C32 1.384(12) .
C28 C29 1.370(14) .
C28 C33 1.498(15) .
C29 H29 0.9500 .
C29 C30 1.364(16) .
C30 H30 0.9500 .
C30 C31 1.383(15) .
C31 H31 0.9500 .
C31 C32 1.371(12) .
C32 C34 1.518(13) .
C33 H33A 0.9800 .
C33 H33B 0.9800 .
C33 H33C 0.9800 .
C34 H34A 0.9800 .
C34 H34B 0.9800 .
C34 H34C 0.9800 .
C35 C36 1.391(13) .
C35 C40 1.400(14) .
C36 C37 1.414(16) .
C36 C41 1.508(17) .
C37 H37 0.9500 .
C37 C38 1.36(2) .
C38 H38 0.9500 .
C38 C39 1.35(2) .
C39 H39 0.9500 .
C39 C40 1.368(16) .
C40 C42 1.497(17) .
C41 H41A 0.9800 .
C41 H41B 0.9800 .
C41 H41C 0.9800 .
C42 H42A 0.9800 .
C42 H42B 0.9800 .
C42 H42C 0.9800 .
C43 C44 1.393(12) .
C43 C48 1.398(12) .
C44 C45 1.396(12) .
C44 C49 1.503(13) .
C45 H45 0.9500 .
C45 C46 1.381(16) .
C46 H46 0.9500 .
C46 C47 1.374(16) .
C47 H47 0.9500 .
C47 C48 1.389(12) .
C48 C50 1.498(14) .
C49 H49A 0.9800 .
C49 H49B 0.9800 .
C49 H49C 0.9800 .
C50 H50A 0.9800 .
C50 H50B 0.9800 .
C50 H50C 0.9800 .
C56 H56 0.9500 .
C56 C57 1.344(14) .
C57 H57 0.9500 .
C57 C58 1.418(17) .
C58 H58 0.9500 .
C58 C59 1.363(17) .
C59 H59 0.9500 .
C59 C60 1.442(13) .
C61 C62 1.380(13) .
C61 C66 1.408(13) .
C62 C63 1.399(14) .
C62 C67 1.519(16) .
C63 H63 0.9500 .
C63 C64 1.384(18) .
C64 H64 0.9500 .
C64 C65 1.364(17) .
C65 H65 0.9500 .
C65 C66 1.397(12) .
C66 C68 1.500(14) .
C67 H67A 0.9800 .
C67 H67B 0.9800 .
C67 H67C 0.9800 .
C68 H68A 0.9800 .
C68 H68B 0.9800 .
C68 H68C 0.9800 .
C69 C70 1.403(12) .
C69 C74 1.394(12) .
C70 C71 1.386(14) .
C70 C75 1.531(14) .
C71 H71 0.9500 .
C71 C72 1.403(17) .
C72 H72 0.9500 .
C72 C73 1.334(16) .
C73 H73 0.9500 .
C73 C74 1.392(13) .
C74 C76 1.491(14) .
C75 H75A 0.9800 .
C75 H75B 0.9800 .
C75 H75C 0.9800 .
C76 H76A 0.9800 .
C76 H76B 0.9800 .
C76 H76C 0.9800 .
C77 C78 1.426(14) .
C77 C82 1.365(14) .
C78 C79 1.378(13) .
C78 C83 1.498(15) .
C79 H79 0.9500 .
C79 C80 1.368(18) .
C80 H80 0.9500 .
C80 C81 1.381(19) .
C81 H81 0.9500 .
C81 C82 1.409(14) .
C82 C84 1.512(16) .
C83 H83A 0.9800 .
C83 H83B 0.9800 .
C83 H83C 0.9800 .
C84 H84A 0.9800 .
C84 H84B 0.9800 .
C84 H84C 0.9800 .
C85 C86 1.399(11) .
C85 C90 1.392(12) .
C86 C87 1.392(12) .
C86 C91 1.480(13) .
C87 H87 0.9500 .
C87 C88 1.368(14) .
C88 H88 0.9500 .
C88 C89 1.377(14) .
C89 H89 0.9500 .
C89 C90 1.409(11) .
C90 C92 1.505(13) .
C91 H91A 0.9800 .
C91 H91B 0.9800 .
C91 H91C 0.9800 .
C92 H92A 0.9800 .
C92 H92B 0.9800 .
C92 H92C 0.9800 .
C93 C94 1.406(10) .
C93 C98 1.399(10) .
C94 C95 1.394(11) .
C94 C99 1.499(10) .
C95 H95 0.9500 .
C95 C96 1.380(12) .
C96 H96 0.9500 .
C96 C97 1.369(12) .
C97 H97 0.9500 .
C97 C98 1.380(11) .
C98 C100 1.502(11) .
C99 H99A 0.9800 .
C99 H99B 0.9800 .
C99 H99C 0.9800 .
C100 H10A 0.9800 .
C100 H10B 0.9800 .
C100 H10C 0.9800 .
P1 F1 1.594(6) 2_665
P1 F1 1.594(6) .
P1 F2 1.612(6) .
P1 F2 1.612(6) 2_665
P1 F3 1.590(5) .
P1 F3 1.590(5) 2_665
P2 F4 1.550(10) 2_656
P2 F4 1.550(10) .
P2 F5 1.585(6) 2_656
P2 F5 1.585(6) .
P2 F6 1.481(11) 2_656
P2 F6 1.481(11) .
P3 F7 1.678(11) .
P3 F8 1.532(10) .
P3 F9 1.624(11) .
P3 F10 1.599(9) .
P3 F11 1.623(10) .
P3 F12 1.578(9) .
